data_7128410
loop_
_publ_author_name
'Zhang, Min'
'He, Xue-Wen'
'Xiong, Ya'
'Zuo, Xiong'
'Zhou, Wei'
'Liu, Xiong-Li'

_publ_section_title
;
 Asymmetric construction of six vicinal stereogenic centers on
 hexahydroxanthones <i>via</i> organocatalytic one-pot reactions.
;
_journal_issue 55
_journal_name_full 'Chemical communications (Cambridge, England)'
_journal_page_first 6764
_journal_page_last 6767
_journal_paper_doi 10.1039/d1cc02570h
_journal_volume 57
_journal_year 2021
_chemical_absolute_configuration ad
_chemical_formula_moiety 'C21 H21 N O5'
_chemical_formula_sum 'C21 H21 N O5'
_chemical_formula_weight 367.39
_space_group_crystal_system monoclinic
_space_group_IT_number 5
_space_group_name_Hall 'I 2y'
_space_group_name_H-M_alt 'I 1 2 1'
_atom_sites_solution_hydrogens geom
_atom_sites_solution_primary dual
_audit_creation_date 2019-12-13
_audit_creation_method
;
Olex2 1.3-alpha
(compiled Nov 21 2019 18:26:39 for OlexSys, GUI svn.r6003)
;
_audit_update_record
;
2020-05-08 deposited with the CCDC.	2021-06-03 downloaded from the CCDC.
;
_cell_angle_alpha 90
_cell_angle_beta 92.023(5)
_cell_angle_gamma 90
_cell_formula_units_Z 4
_cell_length_a 21.9574(10)
_cell_length_b 5.9872(3)
_cell_length_c 14.5153(8)
_cell_measurement_reflns_used 3054
_cell_measurement_temperature 293(2)
_cell_measurement_theta_max 73.2450
_cell_measurement_theta_min 3.5520
_cell_volume 1907.04(17)
_computing_cell_refinement 'CrysAlisPro 1.171.38.43f (Rigaku OD, 2015)'
_computing_data_collection 'CrysAlisPro 1.171.38.43f (Rigaku OD, 2015)'
_computing_data_reduction 'CrysAlisPro 1.171.38.43f (Rigaku OD, 2015)'
_computing_molecular_graphics 'Olex2 1.3-alpha (Dolomanov et al., 2009)'
_computing_publication_material 'Olex2 1.3-alpha (Dolomanov et al., 2009)'
_computing_structure_refinement 'SHELXL 2018/3 (Sheldrick, 2015)'
_computing_structure_solution 'SHELXT  (Sheldrick, 2015)'
_diffrn_ambient_temperature 293(2)
_diffrn_detector 'CCD plate'
_diffrn_detector_area_resol_mean 5.2684
_diffrn_detector_type AtlasS2
_diffrn_measured_fraction_theta_full 0.999
_diffrn_measured_fraction_theta_max 0.979
_diffrn_measurement_details
;
List of Runs (angles in degrees, time in seconds):

  # Type    Start    End  Width  t~exp~   \w     \q     \k     \f   Frames
#--------------------------------------------------------------------------
  1  \w    -15.00  11.00   1.00    1.00    --  -40.98 107.00  26.00   26
  2  \w    -79.00 -35.00   1.00    1.00    --  -40.98 107.00  26.00   44
  3  \w   -111.00 -27.00   1.00    1.00    --  -40.98 -38.00-120.00   84
  4  \w   -113.00 -17.00   1.00    1.00    --  -40.98 -57.00 150.00   96
  5  \w     33.00 102.00   1.00    2.00    --  106.95 -95.00 -90.00   69
  6  \w     33.00  89.00   1.00    1.60    --  106.95 -95.00-150.00   56
  7  \w     74.00 178.00   1.00    1.60    --  106.95  15.00 -60.00  104
  8  \w    111.00 178.00   1.00    1.60    --  106.95 125.00  90.00   67
  9  \w     89.00 177.00   1.00    1.60    --  106.95  45.00-180.00   88
 10  \w     52.00  88.00   1.00    1.60    --  106.95 -95.00  90.00   36
 11  \w    -89.00 -28.00   1.00    1.60    --  -42.52 -77.00   0.00   61
 12  \w     69.00 107.00   1.00    1.60    --   42.68 178.00-180.00   38
 13  \w     81.00 121.00   1.00    1.60    --   42.68 178.00 -30.00   40
 14  \w   -116.00 -91.00   1.00    1.26    --  -41.23 -77.00 -60.00   25
 15  \w    -49.00 -23.00   1.00    1.26    --  -41.23 -77.00 -60.00   26
 16  \w     20.00  46.00   1.00    1.26    --   41.23  57.00   0.00   26
 17  \w     30.00  56.00   1.00    1.26    --   41.23  38.00 -30.00   26
 18  \w      6.00  48.00   1.00    1.26    --   41.23 -99.00-150.00   42
 19  \w     15.00  40.00   1.00    1.26    --   41.23  57.00  30.00   25
 20  \w     79.00 105.00   1.00    1.67    --  106.95  61.00 -30.00   26
 21  \w    149.00 175.00   1.00    1.67    --  106.95  77.00 -90.00   26
 22  \w     83.00 124.00   1.00    1.67    --  106.95  45.00  30.00   41
 23  \w     74.00 100.00   1.00    1.67    --  106.95  77.00 -60.00   26
 24  \w     78.00 103.00   1.00    1.67    --  106.95  61.00  30.00   25
 25  \w     80.00 106.00   1.00    1.67    --  106.95  61.00-120.00   26
;
_diffrn_measurement_device 'four-circle diffractometer'
_diffrn_measurement_device_type 'SuperNova, Dual, Cu at zero, AtlasS2'
_diffrn_measurement_method '\w scans'
_diffrn_orient_matrix_type 'CrysAlisPro convention (1999,Acta A55,543-557)'
_diffrn_orient_matrix_UB_11 -0.0568181000
_diffrn_orient_matrix_UB_12 -0.0504642000
_diffrn_orient_matrix_UB_13 0.0556543000
_diffrn_orient_matrix_UB_21 -0.0408738000
_diffrn_orient_matrix_UB_22 0.0369300000
_diffrn_orient_matrix_UB_23 -0.0871767000
_diffrn_orient_matrix_UB_31 0.0054418000
_diffrn_orient_matrix_UB_32 -0.2495692000
_diffrn_orient_matrix_UB_33 -0.0241643000
_diffrn_radiation_monochromator mirror
_diffrn_radiation_probe x-ray
_diffrn_radiation_type 'Cu K\a'
_diffrn_radiation_wavelength 1.54184
_diffrn_reflns_av_R_equivalents 0.0181
_diffrn_reflns_av_unetI/netI 0.0225
_diffrn_reflns_Laue_measured_fraction_full 0.999
_diffrn_reflns_Laue_measured_fraction_max 0.979
_diffrn_reflns_limit_h_max 25
_diffrn_reflns_limit_h_min -26
_diffrn_reflns_limit_k_max 6
_diffrn_reflns_limit_k_min -7
_diffrn_reflns_limit_l_max 17
_diffrn_reflns_limit_l_min -18
_diffrn_reflns_number 6212
_diffrn_reflns_point_group_measured_fraction_full 0.875
_diffrn_reflns_point_group_measured_fraction_max 0.838
_diffrn_reflns_theta_full 67.684
_diffrn_reflns_theta_max 73.445
_diffrn_reflns_theta_min 3.593
_diffrn_source 'micro-focus sealed X-ray tube'
_diffrn_source_type 'SuperNova (Cu) X-ray Source'
_exptl_absorpt_coefficient_mu 0.754
_exptl_absorpt_correction_T_max 1.00000
_exptl_absorpt_correction_T_min 0.52559
_exptl_absorpt_correction_type multi-scan
_exptl_absorpt_process_details
;
CrysAlisPro 1.171.38.43f (Rigaku Oxford Diffraction, 2015)
Empirical absorption correction using spherical harmonics,
 implemented in SCALE3 ABSPACK scaling algorithm.
;
_exptl_crystal_colour colourless
_exptl_crystal_colour_primary colourless
_exptl_crystal_density_diffrn 1.280
_exptl_crystal_description block
_exptl_crystal_F_000 776
_exptl_crystal_size_max 0.14
_exptl_crystal_size_mid 0.12
_exptl_crystal_size_min 0.11
_refine_diff_density_max 0.203
_refine_diff_density_min -0.237
_refine_diff_density_rms 0.041
_refine_ls_abs_structure_details
;
 Flack x determined using 870 quotients [(I+)-(I-)]/[(I+)+(I-)]
 (Parsons, Flack and Wagner, Acta Cryst. B69 (2013) 249-259).
;
_refine_ls_abs_structure_Flack 0.02(15)
_refine_ls_extinction_coef 0.0023(5)
_refine_ls_extinction_expression Fc^*^=kFc[1+0.001xFc^2^\l^3^/sin(2\q)]^-1/4^
_refine_ls_extinction_method 'SHELXL-2018/3 (Sheldrick 2018)'
_refine_ls_goodness_of_fit_ref 1.083
_refine_ls_hydrogen_treatment constr
_refine_ls_matrix_type full
_refine_ls_number_parameters 248
_refine_ls_number_reflns 3225
_refine_ls_number_restraints 1
_refine_ls_restrained_S_all 1.083
_refine_ls_R_factor_all 0.0713
_refine_ls_R_factor_gt 0.0636
_refine_ls_shift/su_max 0.000
_refine_ls_shift/su_mean 0.000
_refine_ls_structure_factor_coef Fsqd
_refine_ls_weighting_details 'w=1/[\s^2^(Fo^2^)+(0.0908P)^2^+0.9578P] where P=(Fo^2^+2Fc^2^)/3'
_refine_ls_weighting_scheme calc
_refine_ls_wR_factor_gt 0.1766
_refine_ls_wR_factor_ref 0.1874
_reflns_Friedel_coverage 0.556
_reflns_Friedel_fraction_full 0.721
_reflns_Friedel_fraction_max 0.666
_reflns_number_gt 2747
_reflns_number_total 3225
_reflns_threshold_expression 'I > 2\s(I)'
_cod_data_source_file d1cc02570h2.cif
_cod_data_source_block cxy-d-15
_cod_depositor_comments 'Adding full bibliography for 7128410--7128412.cif.'
_cod_original_cell_volume 1907.05(16)
_cod_database_code 7128410
_shelx_shelxl_version_number 2018/3
_shelx_space_group_comment
;
The symmetry employed for this shelxl refinement is uniquely defined
by the following loop, which should always be used as a source of
symmetry information in preference to the above space-group names.
They are only intended as comments.
;
_reflns_odcompleteness_completeness 100.00
_reflns_odcompleteness_iscentric 1
_reflns_odcompleteness_theta 66.97
_olex2_refinement_description
;
1. Fixed Uiso
 At 1.2 times of:
  All C(H) groups
 At 1.5 times of:
  All C(H,H,H) groups, All O(H) groups
2.a Ternary CH refined with riding coordinates:
 C12(H12), C13(H13), C9(H9), C11(H11), C8(H8), C10(H10)
2.b Aromatic/amide H refined with riding coordinates:
 C4(H4), C19(H19), C15(H15), C16(H16), C18(H18), C17(H17), C1(H1), C2(H2)
2.c Idealised Me refined as rotating group:
 C20(H20A,H20B,H20C), C21(H21A,H21B,H21C)
2.d Idealised tetrahedral OH refined as rotating group:
 O3(H3)
;
_olex2_submission_special_instructions 'No special instructions were received'
_oxdiff_exptl_absorpt_empirical_details
;
Empirical correction (ABSPACK) includes:
- Absorption correction using spherical harmonics
- Frame scaling
;
_oxdiff_exptl_absorpt_empirical_full_max 2.000
_oxdiff_exptl_absorpt_empirical_full_min 0.515

loop_
_space_group_symop_operation_xyz
'x, y, z'
'-x, y, -z'
'x+1/2, y+1/2, z+1/2'
'-x+1/2, y+1/2, -z+1/2'

loop_
_atom_site_label
_atom_site_type_symbol
_atom_site_fract_x
_atom_site_fract_y
_atom_site_fract_z
_atom_site_U_iso_or_equiv
_atom_site_adp_type
_atom_site_occupancy
_atom_site_site_symmetry_order
_atom_site_calc_flag
_atom_site_refinement_flags_posn
_atom_site_refinement_flags_adp
_atom_site_refinement_flags_occupancy
_atom_site_disorder_assembly
_atom_site_disorder_group
O2 O 0.42840(12) 0.5282(5) 0.36699(18) 0.0657(7) Uani 1 1 d . . . . .
C12 C 0.33999(17) 0.3886(7) 0.5214(3) 0.0666(10) Uani 1 1 d . . . . .
H12 H 0.340278 0.549812 0.509686 0.080 Uiso 1 1 calc R U . . .
C5 C 0.43240(17) 0.5903(9) 0.2773(3) 0.0705(12) Uani 1 1 d . . . . .
C13 C 0.40161(18) 0.3025(7) 0.4881(3) 0.0680(11) Uani 1 1 d . . . . .
H13 H 0.433383 0.400058 0.514909 0.082 Uiso 1 1 calc R U . . .
N1 N 0.4142(3) 0.0729(10) 0.5225(5) 0.123(2) Uani 1 1 d . . . . .
C4 C 0.4701(2) 0.7676(9) 0.2600(3) 0.0824(14) Uani 1 1 d . . . . .
H4 H 0.491859 0.835640 0.308393 0.099 Uiso 1 1 calc R U . . .
C14 C 0.33713(19) 0.3655(7) 0.6250(3) 0.0687(11) Uani 1 1 d . . . . .
C9 C 0.40761(18) 0.3084(8) 0.3832(3) 0.0720(12) Uani 1 1 d . . . . .
H9 H 0.440000 0.204288 0.367174 0.086 Uiso 1 1 calc R U . . .
C19 C 0.3613(2) 0.5308(8) 0.6811(3) 0.0834(13) Uani 1 1 d . . . . .
H19 H 0.378589 0.656334 0.654809 0.100 Uiso 1 1 calc R U . . .
O4 O 0.3850(4) -0.0743(8) 0.4901(6) 0.202(4) Uani 1 1 d . . . . .
C15 C 0.3115(2) 0.1823(9) 0.6669(4) 0.0882(15) Uani 1 1 d . . . . .
H15 H 0.295110 0.067634 0.630644 0.106 Uiso 1 1 calc R U . . .
C16 C 0.3100(3) 0.1673(10) 0.7612(4) 0.107(2) Uani 1 1 d . . . . .
H16 H 0.292512 0.043003 0.788088 0.128 Uiso 1 1 calc R U . . .
C3 C 0.4759(3) 0.8460(13) 0.1705(4) 0.113(2) Uani 1 1 d . . . . .
O1 O 0.3232(2) 0.229(2) 0.1680(4) 0.243(5) Uani 1 1 d . . . . .
O5 O 0.4530(3) 0.0573(13) 0.5866(6) 0.199(4) Uani 1 1 d . . . . .
C6 C 0.39991(19) 0.4868(15) 0.2070(3) 0.112(3) Uani 1 1 d . . . . .
C18 C 0.3604(3) 0.5133(11) 0.7756(4) 0.1012(17) Uani 1 1 d . . . . .
H18 H 0.377812 0.624596 0.812651 0.121 Uiso 1 1 calc R U . . .
C17 C 0.3336(3) 0.3308(11) 0.8150(4) 0.1040(19) Uani 1 1 d . . . . .
H17 H 0.331885 0.320408 0.878773 0.125 Uiso 1 1 calc R U . . .
C11 C 0.2851(2) 0.2996(14) 0.4662(4) 0.104(2) Uani 1 1 d . . . . .
H11 H 0.282980 0.136985 0.473201 0.124 Uiso 1 1 calc R U . . .
C8 C 0.3503(2) 0.2461(13) 0.3272(4) 0.109(2) Uani 1 1 d . . . . .
H8 H 0.345184 0.083670 0.330125 0.131 Uiso 1 1 calc R U . . .
C7 C 0.3566(2) 0.3115(19) 0.2283(4) 0.148(4) Uani 1 1 d . . . . .
C1 C 0.4071(3) 0.562(2) 0.1167(4) 0.161(4) Uani 1 1 d . . . . .
H1 H 0.385999 0.491257 0.068365 0.193 Uiso 1 1 calc R U . . .
C20 C 0.2259(2) 0.406(2) 0.4999(4) 0.148(4) Uani 1 1 d . . . . .
H20A H 0.216338 0.343953 0.558586 0.221 Uiso 1 1 calc R U . . .
H20B H 0.193122 0.376287 0.456082 0.221 Uiso 1 1 calc R U . . .
H20C H 0.231367 0.564669 0.505912 0.221 Uiso 1 1 calc R U . . .
C2 C 0.4439(3) 0.734(2) 0.0985(4) 0.161(4) Uani 1 1 d . . . . .
H2 H 0.448272 0.779893 0.037860 0.193 Uiso 1 1 calc R U . . .
C21 C 0.5183(4) 1.0392(14) 0.1536(5) 0.155(3) Uani 1 1 d . . . . .
H21A H 0.534673 1.093928 0.211506 0.233 Uiso 1 1 calc R U . . .
H21B H 0.496189 1.156619 0.122211 0.233 Uiso 1 1 calc R U . . .
H21C H 0.550989 0.989986 0.116368 0.233 Uiso 1 1 calc R U . . .
O3 O 0.2943(2) 0.5893(16) 0.3460(4) 0.154(3) Uani 1 1 d . . . . .
H3 H 0.259750 0.639046 0.337946 0.230 Uiso 1 1 calc R U . . .
C10 C 0.2913(3) 0.359(2) 0.3633(5) 0.142(4) Uani 1 1 d . . . . .
H10 H 0.255997 0.297795 0.328567 0.171 Uiso 1 1 calc R U . . .

loop_
_atom_site_aniso_label
_atom_site_aniso_U_11
_atom_site_aniso_U_22
_atom_site_aniso_U_33
_atom_site_aniso_U_23
_atom_site_aniso_U_13
_atom_site_aniso_U_12
O2 0.0613(14) 0.0700(17) 0.0664(16) 0.0042(13) 0.0093(11) -0.0051(13)
C12 0.055(2) 0.053(2) 0.092(3) 0.001(2) 0.0150(19) -0.0006(18)
C5 0.0545(19) 0.098(3) 0.060(2) 0.003(2) 0.0141(16) 0.012(2)
C13 0.059(2) 0.052(2) 0.094(3) 0.011(2) 0.0234(19) 0.0012(17)
N1 0.126(4) 0.079(4) 0.168(5) 0.038(4) 0.089(4) 0.032(3)
C4 0.084(3) 0.090(3) 0.075(3) 0.013(2) 0.031(2) 0.017(3)
C14 0.065(2) 0.052(2) 0.091(3) -0.003(2) 0.026(2) -0.0030(18)
C9 0.053(2) 0.069(3) 0.096(3) -0.009(2) 0.0233(19) -0.0070(19)
C19 0.102(3) 0.060(3) 0.090(3) -0.002(2) 0.026(2) -0.013(3)
O4 0.294(10) 0.050(3) 0.274(8) -0.002(4) 0.156(8) -0.013(4)
C15 0.091(3) 0.067(3) 0.109(4) 0.000(3) 0.039(3) -0.014(3)
C16 0.123(5) 0.078(4) 0.122(5) 0.009(3) 0.060(4) -0.011(3)
C3 0.104(4) 0.141(6) 0.096(4) 0.037(4) 0.051(3) 0.033(4)
O1 0.093(3) 0.512(16) 0.124(4) -0.114(6) 0.023(3) -0.137(6)
O5 0.158(5) 0.175(6) 0.267(8) 0.131(6) 0.053(5) 0.068(5)
C6 0.048(2) 0.221(8) 0.066(3) -0.021(4) 0.0109(18) -0.006(3)
C18 0.117(4) 0.095(4) 0.093(3) -0.016(3) 0.026(3) -0.016(4)
C17 0.117(4) 0.103(5) 0.095(4) 0.004(3) 0.047(3) 0.008(4)
C11 0.052(2) 0.159(6) 0.102(3) -0.033(4) 0.024(2) -0.023(3)
C8 0.065(3) 0.158(6) 0.106(4) -0.058(4) 0.031(2) -0.044(3)
C7 0.059(3) 0.293(12) 0.093(4) -0.069(6) 0.019(3) -0.057(5)
C1 0.066(3) 0.354(14) 0.063(3) -0.008(6) 0.012(2) 0.000(6)
C20 0.054(2) 0.293(11) 0.097(4) -0.020(5) 0.022(2) 0.007(4)
C2 0.082(4) 0.332(14) 0.069(3) 0.036(6) 0.023(3) 0.029(6)
C21 0.198(8) 0.135(6) 0.140(6) 0.057(5) 0.094(6) 0.021(6)
O3 0.067(2) 0.292(9) 0.103(3) 0.031(5) 0.013(2) 0.054(4)
C10 0.046(3) 0.285(13) 0.096(4) -0.054(7) 0.018(3) -0.036(5)

loop_
_atom_type_symbol
_atom_type_description
_atom_type_scat_dispersion_real
_atom_type_scat_dispersion_imag
_atom_type_scat_source
C C 0.0181 0.0091 'International Tables Vol C Tables 4.2.6.8 and 6.1.1.4'
H H 0.0000 0.0000 'International Tables Vol C Tables 4.2.6.8 and 6.1.1.4'
N N 0.0311 0.0180 'International Tables Vol C Tables 4.2.6.8 and 6.1.1.4'
O O 0.0492 0.0322 'International Tables Vol C Tables 4.2.6.8 and 6.1.1.4'

loop_
_geom_angle_atom_site_label_1
_geom_angle_atom_site_label_2
_geom_angle_atom_site_label_3
_geom_angle
_geom_angle_site_symmetry_1
_geom_angle_site_symmetry_3
_geom_angle_publ_flag
C5 O2 C9 116.5(4) . . ?
C13 C12 H12 105.3 . . ?
C14 C12 H12 105.3 . . ?
C14 C12 C13 110.4(4) . . ?
C14 C12 C11 115.6(4) . . ?
C11 C12 H12 105.3 . . ?
C11 C12 C13 113.9(4) . . ?
O2 C5 C4 116.5(4) . . ?
O2 C5 C6 122.6(5) . . ?
C6 C5 C4 120.9(5) . . ?
C12 C13 H13 107.2 . . ?
N1 C13 C12 111.0(3) . . ?
N1 C13 H13 107.2 . . ?
N1 C13 C9 109.5(4) . . ?
C9 C13 C12 114.3(4) . . ?
C9 C13 H13 107.2 . . ?
O4 N1 C13 117.8(8) . . ?
O4 N1 O5 126.3(7) . . ?
O5 N1 C13 115.8(7) . . ?
C5 C4 H4 119.8 . . ?
C5 C4 C3 120.5(6) . . ?
C3 C4 H4 119.8 . . ?
C19 C14 C12 119.6(4) . . ?
C19 C14 C15 117.6(4) . . ?
C15 C14 C12 122.8(4) . . ?
O2 C9 C13 103.1(3) . . ?
O2 C9 H9 108.1 . . ?
O2 C9 C8 113.9(5) . . ?
C13 C9 H9 108.1 . . ?
C8 C9 C13 115.3(3) . . ?
C8 C9 H9 108.1 . . ?
C14 C19 H19 119.5 . . ?
C18 C19 C14 121.1(5) . . ?
C18 C19 H19 119.5 . . ?
C14 C15 H15 119.5 . . ?
C16 C15 C14 121.0(5) . . ?
C16 C15 H15 119.5 . . ?
C15 C16 H16 119.7 . . ?
C17 C16 C15 120.6(5) . . ?
C17 C16 H16 119.7 . . ?
C4 C3 C2 118.2(7) . . ?
C4 C3 C21 119.1(7) . . ?
C2 C3 C21 122.6(7) . . ?
C5 C6 C7 119.6(5) . . ?
C5 C6 C1 118.5(7) . . ?
C1 C6 C7 121.8(6) . . ?
C19 C18 H18 120.1 . . ?
C17 C18 C19 119.8(6) . . ?
C17 C18 H18 120.1 . . ?
C16 C17 C18 119.9(6) . . ?
C16 C17 H17 120.0 . . ?
C18 C17 H17 120.0 . . ?
C12 C11 H11 109.5 . . ?
C12 C11 C20 110.4(5) . . ?
C12 C11 C10 109.5(4) . . ?
C20 C11 H11 109.5 . . ?
C20 C11 C10 108.3(6) . . ?
C10 C11 H11 109.5 . . ?
C9 C8 H8 108.4 . . ?
C9 C8 C10 113.2(4) . . ?
C7 C8 C9 110.2(4) . . ?
C7 C8 H8 108.4 . . ?
C7 C8 C10 108.2(7) . . ?
C10 C8 H8 108.4 . . ?
O1 C7 C6 121.2(7) . . ?
O1 C7 C8 120.3(7) . . ?
C6 C7 C8 118.3(5) . . ?
C6 C1 H1 119.3 . . ?
C2 C1 C6 121.4(7) . . ?
C2 C1 H1 119.3 . . ?
C11 C20 H20A 109.5 . . ?
C11 C20 H20B 109.5 . . ?
C11 C20 H20C 109.5 . . ?
H20A C20 H20B 109.5 . . ?
H20A C20 H20C 109.5 . . ?
H20B C20 H20C 109.5 . . ?
C3 C2 H2 119.8 . . ?
C1 C2 C3 120.5(6) . . ?
C1 C2 H2 119.8 . . ?
C3 C21 H21A 109.5 . . ?
C3 C21 H21B 109.5 . . ?
C3 C21 H21C 109.5 . . ?
H21A C21 H21B 109.5 . . ?
H21A C21 H21C 109.5 . . ?
H21B C21 H21C 109.5 . . ?
C10 O3 H3 109.5 . . ?
C11 C10 C8 109.0(8) . . ?
C11 C10 H10 108.4 . . ?
C8 C10 H10 108.4 . . ?
O3 C10 C11 113.8(7) . . ?
O3 C10 C8 108.6(6) . . ?
O3 C10 H10 108.4 . . ?

loop_
_geom_bond_atom_site_label_1
_geom_bond_atom_site_label_2
_geom_bond_distance
_geom_bond_site_symmetry_2
_geom_bond_publ_flag
O2 C5 1.360(5) . ?
O2 C9 1.415(5) . ?
C12 H12 0.9800 . ?
C12 C13 1.542(5) . ?
C12 C14 1.513(6) . ?
C12 C11 1.520(6) . ?
C5 C4 1.375(7) . ?
C5 C6 1.372(7) . ?
C13 H13 0.9800 . ?
C13 N1 1.485(7) . ?
C13 C9 1.532(6) . ?
N1 O4 1.178(10) . ?
N1 O5 1.242(10) . ?
C4 H4 0.9300 . ?
C4 C3 1.391(7) . ?
C14 C19 1.377(7) . ?
C14 C15 1.383(6) . ?
C9 H9 0.9800 . ?
C9 C8 1.520(6) . ?
C19 H19 0.9300 . ?
C19 C18 1.376(7) . ?
C15 H15 0.9300 . ?
C15 C16 1.374(8) . ?
C16 H16 0.9300 . ?
C16 C17 1.345(9) . ?
C3 C2 1.408(12) . ?
C3 C21 1.511(11) . ?
O1 C7 1.227(7) . ?
C6 C7 1.456(11) . ?
C6 C1 1.401(9) . ?
C18 H18 0.9300 . ?
C18 C17 1.375(8) . ?
C17 H17 0.9300 . ?
C11 H11 0.9800 . ?
C11 C20 1.544(8) . ?
C11 C10 1.547(10) . ?
C8 H8 0.9800 . ?
C8 C7 1.499(9) . ?
C8 C10 1.568(10) . ?
C1 H1 0.9300 . ?
C1 C2 1.340(15) . ?
C20 H20A 0.9600 . ?
C20 H20B 0.9600 . ?
C20 H20C 0.9600 . ?
C2 H2 0.9300 . ?
C21 H21A 0.9600 . ?
C21 H21B 0.9600 . ?
C21 H21C 0.9600 . ?
O3 H3 0.8200 . ?
O3 C10 1.404(12) . ?
C10 H10 0.9800 . ?

loop_
_geom_torsion_atom_site_label_1
_geom_torsion_atom_site_label_2
_geom_torsion_atom_site_label_3
_geom_torsion_atom_site_label_4
_geom_torsion
_geom_torsion_site_symmetry_1
_geom_torsion_site_symmetry_2
_geom_torsion_site_symmetry_3
_geom_torsion_site_symmetry_4
_geom_torsion_publ_flag
O2 C5 C4 C3 -178.5(4) . . . . ?
O2 C5 C6 C7 3.5(9) . . . . ?
O2 C5 C6 C1 -179.8(6) . . . . ?
O2 C9 C8 C7 47.2(7) . . . . ?
O2 C9 C8 C10 -74.2(8) . . . . ?
C12 C13 N1 O4 71.4(6) . . . . ?
C12 C13 N1 O5 -105.1(6) . . . . ?
C12 C13 C9 O2 86.1(4) . . . . ?
C12 C13 C9 C8 -38.6(6) . . . . ?
C12 C14 C19 C18 -178.9(5) . . . . ?
C12 C14 C15 C16 179.8(5) . . . . ?
C12 C11 C10 C8 61.1(9) . . . . ?
C12 C11 C10 O3 -60.3(8) . . . . ?
C5 O2 C9 C13 -173.8(3) . . . . ?
C5 O2 C9 C8 -48.2(4) . . . . ?
C5 C4 C3 C2 -2.1(9) . . . . ?
C5 C4 C3 C21 -179.2(5) . . . . ?
C5 C6 C7 O1 173.8(8) . . . . ?
C5 C6 C7 C8 -1.5(11) . . . . ?
C5 C6 C1 C2 -1.3(12) . . . . ?
C13 C12 C14 C19 85.0(5) . . . . ?
C13 C12 C14 C15 -94.3(5) . . . . ?
C13 C12 C11 C20 -176.2(6) . . . . ?
C13 C12 C11 C10 -56.9(8) . . . . ?
C13 C9 C8 C7 166.0(6) . . . . ?
C13 C9 C8 C10 44.7(9) . . . . ?
N1 C13 C9 O2 -148.6(4) . . . . ?
N1 C13 C9 C8 86.7(6) . . . . ?
C4 C5 C6 C7 -175.0(6) . . . . ?
C4 C5 C6 C1 1.6(9) . . . . ?
C4 C3 C2 C1 2.4(12) . . . . ?
C14 C12 C13 N1 52.7(6) . . . . ?
C14 C12 C13 C9 177.1(4) . . . . ?
C14 C12 C11 C20 54.4(7) . . . . ?
C14 C12 C11 C10 173.6(6) . . . . ?
C14 C19 C18 C17 -1.6(9) . . . . ?
C14 C15 C16 C17 -0.2(9) . . . . ?
C9 O2 C5 C4 -159.3(4) . . . . ?
C9 O2 C5 C6 22.1(6) . . . . ?
C9 C13 N1 O4 -55.7(6) . . . . ?
C9 C13 N1 O5 127.7(6) . . . . ?
C9 C8 C7 O1 161.8(9) . . . . ?
C9 C8 C7 C6 -22.9(10) . . . . ?
C9 C8 C10 C11 -55.7(10) . . . . ?
C9 C8 C10 O3 68.8(9) . . . . ?
C19 C14 C15 C16 0.4(8) . . . . ?
C19 C18 C17 C16 1.8(10) . . . . ?
C15 C14 C19 C18 0.4(7) . . . . ?
C15 C16 C17 C18 -1.0(10) . . . . ?
C6 C5 C4 C3 0.1(7) . . . . ?
C6 C1 C2 C3 -0.7(14) . . . . ?
C11 C12 C13 N1 -79.3(7) . . . . ?
C11 C12 C13 C9 45.1(6) . . . . ?
C11 C12 C14 C19 -143.8(5) . . . . ?
C11 C12 C14 C15 36.8(6) . . . . ?
C7 C6 C1 C2 175.2(8) . . . . ?
C7 C8 C10 C11 -178.2(6) . . . . ?
C7 C8 C10 O3 -53.7(7) . . . . ?
C1 C6 C7 O1 -2.7(13) . . . . ?
C1 C6 C7 C8 -178.0(8) . . . . ?
C20 C11 C10 C8 -178.4(7) . . . . ?
C20 C11 C10 O3 60.2(7) . . . . ?
C21 C3 C2 C1 179.4(8) . . . . ?
C10 C8 C7 O1 -74.0(11) . . . . ?
C10 C8 C7 C6 101.4(8) . . . . ?
